data_4343094
loop_
_publ_author_name
'Schneider, Julia'
'Henning, Jens'
'Edrich, Jessica'
'Schubert, Hartmut'
'Wesemann, Lars'

_publ_section_title
;
 Reversibility in Reactions of Linker-Bridged Distannenes with Terminal
 Alkynes at Ambient Temperature.
;
_journal_issue 12
_journal_name_full 'Inorganic chemistry'
_journal_page_first 6020
_journal_page_last 6027
_journal_paper_doi 10.1021/acs.inorgchem.5b00896
_journal_volume 54
_journal_year 2015
_chemical_formula_moiety 'C71 H68 O Sn2'
_chemical_formula_sum 'C71 H68 O Sn2'
_chemical_formula_weight 1174.63
_chemical_name_systematic
; 
 ? 
;
_space_group_IT_number 14
_space_group_name_Hall '-P 2yn'
_space_group_name_H-M_alt 'P 1 21/n 1'
_symmetry_cell_setting monoclinic
_symmetry_space_group_name_Hall '-P 2yn'
_symmetry_space_group_name_H-M 'P 1 21/n 1'
_atom_sites_solution_hydrogens geom
_atom_sites_solution_primary direct
_atom_sites_solution_secondary difmap
_audit_creation_method SHELXL-97
_cell_angle_alpha 90.00
_cell_angle_beta 96.6330(10)
_cell_angle_gamma 90.00
_cell_formula_units_Z 4
_cell_length_a 13.2912(2)
_cell_length_b 17.4961(3)
_cell_length_c 24.3671(4)
_cell_measurement_reflns_used 9882
_cell_measurement_temperature 100(2)
_cell_measurement_theta_max 26.6739
_cell_measurement_theta_min 2.4429
_cell_volume 5628.50(16)
_computing_cell_refinement 'APEX2 v2011.8--0 (Bruker AXS)'
_computing_data_collection 'Bruker APEX2'
_computing_data_reduction 'SAINT V7.68A (Bruker AXS, 2009)'
_computing_structure_refinement 'SHELXL-97 (Sheldrick, 2008)'
_computing_structure_solution 'SHELXS-97 (Sheldrick, 2008)'
_diffrn_ambient_temperature 100(2)
_diffrn_measured_fraction_theta_full 0.996
_diffrn_measured_fraction_theta_max 0.996
_diffrn_measurement_device_type 'Bruker APEX--II CCD'
_diffrn_measurement_method '\f and \w scans'
_diffrn_radiation_monochromator graphite
_diffrn_radiation_source 'fine-focus sealed tube'
_diffrn_radiation_type MoK\a
_diffrn_radiation_wavelength 0.71073
_diffrn_reflns_av_R_equivalents 0.0375
_diffrn_reflns_av_sigmaI/netI 0.0417
_diffrn_reflns_limit_h_max 16
_diffrn_reflns_limit_h_min -14
_diffrn_reflns_limit_k_max 21
_diffrn_reflns_limit_k_min -22
_diffrn_reflns_limit_l_max 30
_diffrn_reflns_limit_l_min -30
_diffrn_reflns_number 48084
_diffrn_reflns_theta_full 26.79
_diffrn_reflns_theta_max 26.79
_diffrn_reflns_theta_min 1.44
_exptl_absorpt_coefficient_mu 0.932
_exptl_absorpt_correction_T_max 0.97
_exptl_absorpt_correction_T_min 0.88
_exptl_absorpt_correction_type numerical
_exptl_absorpt_process_details 'SADABS V2008/1 (Bruker AXS)'
_exptl_crystal_colour colourless
_exptl_crystal_density_diffrn 1.386
_exptl_crystal_density_method 'not measured'
_exptl_crystal_description block
_exptl_crystal_F_000 2408
_exptl_crystal_size_max 0.12
_exptl_crystal_size_mid 0.06
_exptl_crystal_size_min 0.04
_refine_diff_density_max 0.437
_refine_diff_density_min -0.545
_refine_diff_density_rms 0.078
_refine_ls_extinction_method none
_refine_ls_goodness_of_fit_ref 0.999
_refine_ls_hydrogen_treatment constr
_refine_ls_matrix_type full
_refine_ls_number_parameters 681
_refine_ls_number_reflns 11963
_refine_ls_number_restraints 0
_refine_ls_restrained_S_all 0.999
_refine_ls_R_factor_all 0.0500
_refine_ls_R_factor_gt 0.0290
_refine_ls_shift/su_max 0.003
_refine_ls_shift/su_mean 0.000
_refine_ls_structure_factor_coef Fsqd
_refine_ls_weighting_details 'calc w=1/[\s^2^(Fo^2^)+(0.0225P)^2^+3.2372P] where P=(Fo^2^+2Fc^2^)/3'
_refine_ls_weighting_scheme calc
_refine_ls_wR_factor_gt 0.0534
_refine_ls_wR_factor_ref 0.0587
_reflns_number_gt 9194
_reflns_number_total 11963
_reflns_threshold_expression >2sigma(I)
_cod_data_source_file 8_JH1MeXantCCPh.cif
_cod_data_source_block MeXantCCPh
_cod_depositor_comments 'Adding full bibliography for 4343090--4343095.cif.'
_cod_database_code 4343094
_computing_bruker_data_scaling 'SADABS V2008/1 (Bruker AXS)'

loop_
_symmetry_equiv_pos_as_xyz
'x, y, z'
'-x+1/2, y+1/2, -z+1/2'
'-x, -y, -z'
'x-1/2, -y-1/2, z-1/2'

loop_
_atom_site_label
_atom_site_type_symbol
_atom_site_fract_x
_atom_site_fract_y
_atom_site_fract_z
_atom_site_U_iso_or_equiv
_atom_site_adp_type
_atom_site_occupancy
_atom_site_symmetry_multiplicity
_atom_site_calc_flag
_atom_site_refinement_flags
Sn1 Sn 0.566053(12) 0.218631(9) 0.217497(7) 0.01264(4) Uani 1 1 d .
Sn2 Sn 0.361935(12) 0.271915(9) 0.225504(7) 0.01263(4) Uani 1 1 d .
O13 O 0.40798(12) 0.18978(9) 0.12157(7) 0.0142(4) Uani 1 1 d .
C1 C 0.55783(18) 0.12664(13) 0.15669(10) 0.0148(5) Uani 1 1 d .
C2 C 0.62074(18) 0.06313(13) 0.15453(10) 0.0175(5) Uani 1 1 d .
H2 H 0.6838 0.0616 0.1772 0.021 Uiso 1 1 calc R
C3 C 0.59230(19) 0.00203(14) 0.11960(10) 0.0194(6) Uani 1 1 d .
H3 H 0.6365 -0.0404 0.1184 0.023 Uiso 1 1 calc R
C4 C 0.49957(19) 0.00242(13) 0.08635(10) 0.0180(5) Uani 1 1 d .
H4 H 0.4802 -0.0404 0.0636 0.022 Uiso 1 1 calc R
C5 C 0.43536(18) 0.06510(13) 0.08630(10) 0.0153(5) Uani 1 1 d .
C6 C 0.33193(19) 0.07449(13) 0.05212(10) 0.0172(5) Uani 1 1 d .
C7 C 0.26328(18) 0.11471(13) 0.08944(10) 0.0154(5) Uani 1 1 d .
C8 C 0.16087(18) 0.10039(13) 0.09279(10) 0.0187(6) Uani 1 1 d .
H8 H 0.1268 0.0625 0.0697 0.022 Uiso 1 1 calc R
C9 C 0.10810(19) 0.14079(14) 0.12937(11) 0.0206(6) Uani 1 1 d .
H9 H 0.0379 0.1314 0.1302 0.025 Uiso 1 1 calc R
C10 C 0.15727(18) 0.19491(13) 0.16486(10) 0.0180(5) Uani 1 1 d .
H10 H 0.1206 0.2211 0.1903 0.022 Uiso 1 1 calc R
C11 C 0.25995(18) 0.21125(13) 0.16346(10) 0.0152(5) Uani 1 1 d .
C12 C 0.30674(17) 0.17219(13) 0.12433(10) 0.0132(5) Uani 1 1 d .
C14 C 0.46918(18) 0.12558(13) 0.12069(10) 0.0138(5) Uani 1 1 d .
C15 C 0.3464(2) 0.12723(15) 0.00307(10) 0.0231(6) Uani 1 1 d .
H15A H 0.3953 0.1041 -0.0192 0.035 Uiso 1 1 calc R
H15B H 0.3719 0.1770 0.0170 0.035 Uiso 1 1 calc R
H15C H 0.2814 0.1341 -0.0198 0.035 Uiso 1 1 calc R
C16 C 0.2881(2) -0.00188(14) 0.02993(12) 0.0237(6) Uani 1 1 d .
H16A H 0.2219 0.0068 0.0086 0.035 Uiso 1 1 calc R
H16B H 0.2802 -0.0362 0.0609 0.035 Uiso 1 1 calc R
H16C H 0.3341 -0.0251 0.0060 0.035 Uiso 1 1 calc R
C17 C 0.71996(18) 0.26268(12) 0.21841(10) 0.0153(5) Uani 1 1 d .
C18 C 0.75849(18) 0.27494(13) 0.16761(10) 0.0163(5) Uani 1 1 d .
C19 C 0.85914(19) 0.29932(14) 0.16794(11) 0.0196(6) Uani 1 1 d .
H19 H 0.8863 0.3060 0.1339 0.024 Uiso 1 1 calc R
C20 C 0.91945(19) 0.31379(14) 0.21698(11) 0.0219(6) Uani 1 1 d .
H20 H 0.9870 0.3314 0.2165 0.026 Uiso 1 1 calc R
C21 C 0.88116(19) 0.30260(14) 0.26639(11) 0.0210(6) Uani 1 1 d .
H21 H 0.9227 0.3128 0.3000 0.025 Uiso 1 1 calc R
C22 C 0.78204(18) 0.27642(13) 0.26815(10) 0.0173(5) Uani 1 1 d .
C23 C 0.69597(18) 0.26630(13) 0.11298(10) 0.0155(5) Uani 1 1 d .
C24 C 0.61530(19) 0.31708(13) 0.09795(10) 0.0188(6) Uani 1 1 d .
C25 C 0.55856(19) 0.30874(15) 0.04622(11) 0.0234(6) Uani 1 1 d .
H25 H 0.5026 0.3418 0.0367 0.028 Uiso 1 1 calc R
C26 C 0.5810(2) 0.25406(15) 0.00842(11) 0.0239(6) Uani 1 1 d .
C27 C 0.66173(19) 0.20524(14) 0.02380(11) 0.0218(6) Uani 1 1 d .
H27 H 0.6785 0.1675 -0.0017 0.026 Uiso 1 1 calc R
C28 C 0.71887(18) 0.20976(13) 0.07521(10) 0.0172(5) Uani 1 1 d .
C29 C 0.5906(2) 0.38373(14) 0.13355(12) 0.0254(6) Uani 1 1 d .
H29A H 0.6060 0.4317 0.1155 0.038 Uiso 1 1 calc R
H29B H 0.6314 0.3803 0.1696 0.038 Uiso 1 1 calc R
H29C H 0.5186 0.3824 0.1386 0.038 Uiso 1 1 calc R
C30 C 0.5233(2) 0.25050(18) -0.04897(11) 0.0344(7) Uani 1 1 d .
H30A H 0.5469 0.2914 -0.0718 0.052 Uiso 1 1 calc R
H30B H 0.4508 0.2570 -0.0464 0.052 Uiso 1 1 calc R
H30C H 0.5350 0.2008 -0.0657 0.052 Uiso 1 1 calc R
C31 C 0.8057(2) 0.15489(14) 0.08839(11) 0.0242(6) Uani 1 1 d .
H31A H 0.7906 0.1068 0.0686 0.036 Uiso 1 1 calc R
H31B H 0.8154 0.1450 0.1282 0.036 Uiso 1 1 calc R
H31C H 0.8677 0.1772 0.0770 0.036 Uiso 1 1 calc R
C32 C 0.74648(18) 0.26427(14) 0.32341(10) 0.0169(5) Uani 1 1 d .
C33 C 0.68444(18) 0.31874(14) 0.34476(10) 0.0191(6) Uani 1 1 d .
C34 C 0.65371(19) 0.30630(14) 0.39676(10) 0.0207(6) Uani 1 1 d .
H34 H 0.6102 0.3425 0.4111 0.025 Uiso 1 1 calc R
C35 C 0.68472(19) 0.24269(15) 0.42839(11) 0.0216(6) Uani 1 1 d .
C36 C 0.74789(19) 0.19099(14) 0.40708(11) 0.0213(6) Uani 1 1 d .
H36 H 0.7705 0.1477 0.4286 0.026 Uiso 1 1 calc R
C37 C 0.77969(19) 0.20002(14) 0.35506(11) 0.0189(6) Uani 1 1 d .
C38 C 0.6528(2) 0.39074(14) 0.31286(11) 0.0250(6) Uani 1 1 d .
H38A H 0.7116 0.4127 0.2978 0.038 Uiso 1 1 calc R
H38B H 0.6260 0.4278 0.3376 0.038 Uiso 1 1 calc R
H38C H 0.6003 0.3783 0.2826 0.038 Uiso 1 1 calc R
C39 C 0.6511(2) 0.23099(16) 0.48488(11) 0.0276(6) Uani 1 1 d .
H39A H 0.6248 0.2792 0.4979 0.041 Uiso 1 1 calc R
H39B H 0.7088 0.2141 0.5107 0.041 Uiso 1 1 calc R
H39C H 0.5977 0.1921 0.4827 0.041 Uiso 1 1 calc R
C40 C 0.8503(2) 0.14270(15) 0.33392(12) 0.0256(6) Uani 1 1 d .
H40A H 0.8260 0.1296 0.2956 0.038 Uiso 1 1 calc R
H40B H 0.8525 0.0965 0.3568 0.038 Uiso 1 1 calc R
H40C H 0.9184 0.1647 0.3356 0.038 Uiso 1 1 calc R
C41 C 0.26569(18) 0.36194(13) 0.25309(10) 0.0149(5) Uani 1 1 d .
C42 C 0.22843(18) 0.42106(13) 0.21672(10) 0.0149(5) Uani 1 1 d .
C43 C 0.15342(19) 0.47035(14) 0.23169(11) 0.0207(6) Uani 1 1 d .
H43 H 0.1292 0.5103 0.2072 0.025 Uiso 1 1 calc R
C44 C 0.1139(2) 0.46226(14) 0.28118(11) 0.0228(6) Uani 1 1 d .
H44 H 0.0616 0.4953 0.2903 0.027 Uiso 1 1 calc R
C45 C 0.15110(19) 0.40575(14) 0.31742(11) 0.0209(6) Uani 1 1 d .
H45 H 0.1242 0.4002 0.3517 0.025 Uiso 1 1 calc R
C46 C 0.22803(18) 0.35622(13) 0.30448(10) 0.0165(5) Uani 1 1 d .
C47 C 0.26723(18) 0.43717(13) 0.16292(10) 0.0171(5) Uani 1 1 d .
C48 C 0.35912(19) 0.47736(13) 0.16211(11) 0.0207(6) Uani 1 1 d .
C49 C 0.3877(2) 0.50077(14) 0.11185(12) 0.0263(7) Uani 1 1 d .
H49 H 0.4493 0.5283 0.1115 0.032 Uiso 1 1 calc R
C50 C 0.3299(2) 0.48551(15) 0.06196(12) 0.0257(6) Uani 1 1 d .
C51 C 0.2400(2) 0.44584(14) 0.06371(11) 0.0235(6) Uani 1 1 d .
H51 H 0.1996 0.4345 0.0300 0.028 Uiso 1 1 calc R
C52 C 0.20685(19) 0.42211(13) 0.11292(10) 0.0177(5) Uani 1 1 d .
C53 C 0.4234(2) 0.49762(15) 0.21537(12) 0.0289(7) Uani 1 1 d .
H53A H 0.4814 0.5284 0.2072 0.043 Uiso 1 1 calc R
H53B H 0.4478 0.4507 0.2344 0.043 Uiso 1 1 calc R
H53C H 0.3827 0.5269 0.2391 0.043 Uiso 1 1 calc R
C54 C 0.3618(2) 0.5122(2) 0.00775(13) 0.0423(8) Uani 1 1 d .
H54A H 0.3725 0.4678 -0.0154 0.063 Uiso 1 1 calc R
H54B H 0.4249 0.5414 0.0146 0.063 Uiso 1 1 calc R
H54C H 0.3087 0.5447 -0.0112 0.063 Uiso 1 1 calc R
C55 C 0.10648(19) 0.38153(14) 0.11155(11) 0.0230(6) Uani 1 1 d .
H55A H 0.0747 0.3780 0.0733 0.035 Uiso 1 1 calc R
H55B H 0.0621 0.4102 0.1336 0.035 Uiso 1 1 calc R
H55C H 0.1174 0.3300 0.1269 0.035 Uiso 1 1 calc R
C56 C 0.26843(18) 0.30281(13) 0.35044(10) 0.0155(5) Uani 1 1 d .
C57 C 0.22228(19) 0.23221(14) 0.35829(10) 0.0183(5) Uani 1 1 d .
C58 C 0.25666(19) 0.18893(14) 0.40490(11) 0.0216(6) Uani 1 1 d .
H58 H 0.2261 0.1408 0.4101 0.026 Uiso 1 1 calc R
C59 C 0.33374(19) 0.21409(15) 0.44363(11) 0.0226(6) Uani 1 1 d .
C60 C 0.37962(19) 0.28326(14) 0.43464(10) 0.0215(6) Uani 1 1 d .
H60 H 0.4336 0.3007 0.4606 0.026 Uiso 1 1 calc R
C61 C 0.34847(19) 0.32809(14) 0.38832(10) 0.0186(5) Uani 1 1 d .
C62 C 0.1397(2) 0.20172(14) 0.31696(11) 0.0234(6) Uani 1 1 d .
H62A H 0.0907 0.2424 0.3063 0.035 Uiso 1 1 calc R
H62B H 0.1056 0.1593 0.3334 0.035 Uiso 1 1 calc R
H62C H 0.1690 0.1836 0.2842 0.035 Uiso 1 1 calc R
C63 C 0.3653(2) 0.16669(16) 0.49461(11) 0.0299(7) Uani 1 1 d .
H63A H 0.3804 0.1144 0.4836 0.045 Uiso 1 1 calc R
H63B H 0.3102 0.1657 0.5181 0.045 Uiso 1 1 calc R
H63C H 0.4258 0.1892 0.5152 0.045 Uiso 1 1 calc R
C64 C 0.4008(2) 0.40253(14) 0.37952(11) 0.0243(6) Uani 1 1 d .
H64A H 0.4420 0.3971 0.3489 0.036 Uiso 1 1 calc R
H64B H 0.4446 0.4163 0.4132 0.036 Uiso 1 1 calc R
H64C H 0.3501 0.4427 0.3707 0.036 Uiso 1 1 calc R
C100 C 0.40862(18) 0.18724(13) 0.28776(10) 0.0155(5) Uani 1 1 d .
H100 H 0.3651 0.1678 0.3128 0.019 Uiso 1 1 calc R
C101 C 0.50476(18) 0.16491(13) 0.28762(10) 0.0142(5) Uani 1 1 d .
C102 C 0.55147(18) 0.10435(13) 0.32486(10) 0.0145(5) Uani 1 1 d .
C103 C 0.52519(19) 0.09632(14) 0.37837(10) 0.0200(6) Uani 1 1 d .
H103 H 0.4781 0.1308 0.3914 0.024 Uiso 1 1 calc R
C104 C 0.5668(2) 0.03869(14) 0.41265(11) 0.0254(6) Uani 1 1 d .
H104 H 0.5483 0.0339 0.4490 0.030 Uiso 1 1 calc R
C105 C 0.6356(2) -0.01220(15) 0.39409(12) 0.0298(7) Uani 1 1 d .
H105 H 0.6640 -0.0518 0.4176 0.036 Uiso 1 1 calc R
C106 C 0.6623(2) -0.00487(14) 0.34135(12) 0.0277(7) Uani 1 1 d .
H106 H 0.7091 -0.0397 0.3284 0.033 Uiso 1 1 calc R
C107 C 0.62106(19) 0.05334(13) 0.30714(11) 0.0210(6) Uani 1 1 d .
H107 H 0.6407 0.0584 0.2710 0.025 Uiso 1 1 calc R

loop_
_atom_site_aniso_label
_atom_site_aniso_U_11
_atom_site_aniso_U_22
_atom_site_aniso_U_33
_atom_site_aniso_U_23
_atom_site_aniso_U_13
_atom_site_aniso_U_12
Sn1 0.01133(8) 0.01304(8) 0.01366(9) -0.00020(7) 0.00190(7) -0.00080(7)
Sn2 0.01300(9) 0.01178(8) 0.01342(9) -0.00064(7) 0.00281(7) 0.00153(7)
O13 0.0121(8) 0.0140(8) 0.0165(9) -0.0009(7) 0.0020(7) 0.0007(7)
C1 0.0149(12) 0.0174(12) 0.0132(13) 0.0001(10) 0.0064(10) -0.0015(10)
C2 0.0137(13) 0.0204(12) 0.0184(14) 0.0000(10) 0.0025(11) 0.0001(10)
C3 0.0190(14) 0.0174(12) 0.0226(15) -0.0012(11) 0.0059(11) 0.0063(10)
C4 0.0224(14) 0.0155(12) 0.0162(13) -0.0021(10) 0.0034(11) -0.0009(10)
C5 0.0171(13) 0.0175(12) 0.0121(12) 0.0004(10) 0.0045(10) -0.0011(10)
C6 0.0192(13) 0.0172(12) 0.0149(13) -0.0038(10) 0.0012(11) 0.0007(10)
C7 0.0179(13) 0.0149(12) 0.0133(13) 0.0002(10) 0.0010(10) 0.0010(10)
C8 0.0171(13) 0.0175(12) 0.0202(14) -0.0022(10) -0.0029(11) -0.0009(10)
C9 0.0118(13) 0.0229(13) 0.0267(15) 0.0019(11) 0.0011(11) -0.0006(10)
C10 0.0172(13) 0.0192(12) 0.0182(14) 0.0000(10) 0.0043(11) 0.0056(10)
C11 0.0177(13) 0.0135(12) 0.0141(12) 0.0012(9) 0.0005(10) 0.0007(10)
C12 0.0109(12) 0.0128(11) 0.0161(13) 0.0027(10) 0.0028(10) 0.0007(9)
C14 0.0157(13) 0.0133(11) 0.0138(12) 0.0010(9) 0.0087(10) 0.0017(10)
C15 0.0254(15) 0.0293(14) 0.0149(14) -0.0021(11) 0.0035(12) 0.0070(12)
C16 0.0215(14) 0.0226(13) 0.0261(15) -0.0085(12) -0.0004(11) 0.0013(11)
C17 0.0151(12) 0.0124(11) 0.0185(13) -0.0004(10) 0.0022(10) 0.0009(10)
C18 0.0175(12) 0.0125(11) 0.0190(13) 0.0001(10) 0.0025(10) 0.0009(10)
C19 0.0187(13) 0.0213(13) 0.0200(14) 0.0007(10) 0.0067(11) -0.0012(10)
C20 0.0136(13) 0.0239(13) 0.0287(16) -0.0029(12) 0.0044(12) -0.0070(11)
C21 0.0151(13) 0.0254(13) 0.0218(14) -0.0036(11) -0.0015(11) -0.0047(11)
C22 0.0156(12) 0.0154(12) 0.0214(13) 0.0000(10) 0.0047(10) 0.0008(10)
C23 0.0147(12) 0.0164(12) 0.0162(13) 0.0050(10) 0.0054(10) -0.0027(10)
C24 0.0186(13) 0.0166(12) 0.0226(14) 0.0072(10) 0.0079(11) -0.0025(10)
C25 0.0158(13) 0.0286(14) 0.0261(15) 0.0165(12) 0.0042(12) 0.0009(11)
C26 0.0208(14) 0.0341(15) 0.0169(14) 0.0088(11) 0.0029(11) -0.0103(12)
C27 0.0211(14) 0.0255(14) 0.0194(14) 0.0013(11) 0.0053(11) -0.0071(11)
C28 0.0145(12) 0.0188(12) 0.0189(13) 0.0023(10) 0.0052(10) -0.0023(10)
C29 0.0262(15) 0.0172(13) 0.0338(16) 0.0074(12) 0.0083(13) 0.0061(11)
C30 0.0253(16) 0.0544(19) 0.0227(16) 0.0109(14) -0.0013(13) -0.0078(14)
C31 0.0243(15) 0.0253(14) 0.0234(15) -0.0024(11) 0.0049(12) 0.0040(11)
C32 0.0142(12) 0.0222(13) 0.0137(12) -0.0032(10) -0.0011(10) -0.0061(10)
C33 0.0162(13) 0.0222(13) 0.0183(14) -0.0030(11) -0.0010(11) -0.0029(10)
C34 0.0171(13) 0.0260(13) 0.0191(14) -0.0076(11) 0.0030(11) -0.0018(11)
C35 0.0194(14) 0.0263(14) 0.0186(14) -0.0020(11) 0.0003(11) -0.0084(11)
C36 0.0202(14) 0.0219(13) 0.0204(14) 0.0013(11) -0.0030(11) -0.0066(11)
C37 0.0155(13) 0.0195(12) 0.0210(14) -0.0042(10) -0.0010(11) -0.0052(10)
C38 0.0270(15) 0.0252(14) 0.0232(15) -0.0021(12) 0.0039(12) 0.0036(12)
C39 0.0313(16) 0.0322(15) 0.0190(14) 0.0002(12) 0.0023(12) -0.0061(13)
C40 0.0235(15) 0.0243(14) 0.0295(16) 0.0009(12) 0.0050(13) -0.0002(11)
C41 0.0149(13) 0.0127(11) 0.0169(13) -0.0030(10) 0.0013(10) 0.0008(9)
C42 0.0150(13) 0.0143(11) 0.0149(13) -0.0005(10) -0.0007(10) -0.0007(10)
C43 0.0247(15) 0.0171(12) 0.0196(14) 0.0017(11) -0.0001(12) 0.0054(11)
C44 0.0245(15) 0.0212(13) 0.0226(15) -0.0057(11) 0.0024(12) 0.0099(11)
C45 0.0239(14) 0.0238(13) 0.0154(13) -0.0034(11) 0.0037(11) 0.0048(11)
C46 0.0183(13) 0.0145(12) 0.0165(13) 0.0000(10) 0.0003(11) 0.0029(10)
C47 0.0184(13) 0.0112(11) 0.0216(14) 0.0037(10) 0.0021(11) 0.0057(10)
C48 0.0195(14) 0.0132(12) 0.0284(15) 0.0060(11) -0.0010(12) 0.0033(10)
C49 0.0176(14) 0.0219(13) 0.0394(18) 0.0114(12) 0.0034(13) 0.0042(11)
C50 0.0241(15) 0.0248(14) 0.0300(16) 0.0136(12) 0.0111(13) 0.0084(12)
C51 0.0229(15) 0.0260(14) 0.0212(15) 0.0045(11) 0.0016(12) 0.0059(11)
C52 0.0184(14) 0.0165(12) 0.0187(14) 0.0021(10) 0.0037(11) 0.0031(10)
C53 0.0258(16) 0.0201(14) 0.0389(18) 0.0047(12) -0.0041(14) -0.0034(11)
C54 0.0296(17) 0.063(2) 0.0365(19) 0.0256(17) 0.0137(15) 0.0066(15)
C55 0.0210(14) 0.0258(14) 0.0217(15) -0.0005(11) -0.0001(12) 0.0011(11)
C56 0.0164(13) 0.0179(12) 0.0135(12) -0.0003(10) 0.0071(10) 0.0071(10)
C57 0.0200(13) 0.0212(13) 0.0150(13) -0.0014(10) 0.0084(11) 0.0027(11)
C58 0.0244(15) 0.0206(13) 0.0217(14) 0.0053(11) 0.0110(12) 0.0039(11)
C59 0.0218(14) 0.0290(14) 0.0186(14) 0.0041(11) 0.0097(11) 0.0111(12)
C60 0.0185(13) 0.0298(14) 0.0161(13) -0.0019(11) 0.0019(11) 0.0064(11)
C61 0.0198(13) 0.0192(12) 0.0179(13) -0.0021(10) 0.0070(11) 0.0062(11)
C62 0.0254(15) 0.0225(13) 0.0230(15) 0.0014(11) 0.0057(12) -0.0017(11)
C63 0.0320(16) 0.0384(16) 0.0198(15) 0.0083(13) 0.0059(13) 0.0093(13)
C64 0.0237(15) 0.0256(14) 0.0227(15) -0.0006(11) -0.0005(12) 0.0005(11)
C100 0.0188(13) 0.0133(11) 0.0149(13) -0.0007(10) 0.0038(11) -0.0002(10)
C101 0.0170(13) 0.0117(11) 0.0136(12) -0.0017(9) 0.0006(10) -0.0028(10)
C102 0.0136(12) 0.0126(11) 0.0166(13) 0.0007(10) -0.0013(10) -0.0057(9)
C103 0.0219(14) 0.0192(13) 0.0188(14) 0.0011(10) 0.0010(11) -0.0018(11)
C104 0.0313(16) 0.0248(14) 0.0192(14) 0.0052(11) -0.0002(13) -0.0077(12)
C105 0.0331(17) 0.0196(14) 0.0348(18) 0.0124(12) -0.0049(14) 0.0000(12)
C106 0.0258(16) 0.0179(13) 0.0391(18) 0.0044(12) 0.0027(14) 0.0046(11)
C107 0.0196(14) 0.0185(13) 0.0255(15) 0.0021(11) 0.0046(12) 0.0005(11)

loop_
_atom_type_symbol
_atom_type_description
_atom_type_scat_dispersion_real
_atom_type_scat_dispersion_imag
_atom_type_scat_source
C C 0.0033 0.0016 'International Tables Vol C Tables 4.2.6.8 and 6.1.1.4'
H H 0.0000 0.0000 'International Tables Vol C Tables 4.2.6.8 and 6.1.1.4'
O O 0.0106 0.0060 'International Tables Vol C Tables 4.2.6.8 and 6.1.1.4'
Sn Sn -0.6537 1.4246 'International Tables Vol C Tables 4.2.6.8 and 6.1.1.4'

loop_
_geom_angle_atom_site_label_1
_geom_angle_atom_site_label_2
_geom_angle_atom_site_label_3
_geom_angle
C1 Sn1 C17 103.92(9)
C1 Sn1 C101 102.68(8)
C17 Sn1 C101 125.21(9)
C1 Sn1 Sn2 108.02(6)
C17 Sn1 Sn2 140.29(6)
C101 Sn1 Sn2 69.49(6)
C100 Sn2 C41 114.18(9)
C100 Sn2 C11 104.93(8)
C41 Sn2 C11 102.98(9)
C100 Sn2 Sn1 68.35(7)
C41 Sn2 Sn1 147.09(6)
C11 Sn2 Sn1 107.94(6)
C14 O13 C12 113.20(17)
C14 C1 C2 115.8(2)
C14 C1 Sn1 114.33(16)
C2 C1 Sn1 129.04(17)
C3 C2 C1 120.9(2)
C2 C3 C4 120.7(2)
C5 C4 C3 120.4(2)
C4 C5 C14 116.4(2)
C4 C5 C6 126.7(2)
C14 C5 C6 116.9(2)
C16 C6 C7 112.5(2)
C16 C6 C5 112.3(2)
C7 C6 C5 106.57(19)
C16 C6 C15 109.0(2)
C7 C6 C15 108.79(19)
C5 C6 C15 107.5(2)
C8 C7 C12 115.5(2)
C8 C7 C6 127.2(2)
C12 C7 C6 117.3(2)
C9 C8 C7 120.9(2)
C8 C9 C10 120.6(2)
C9 C10 C11 120.9(2)
C12 C11 C10 115.8(2)
C12 C11 Sn2 115.21(17)
C10 C11 Sn2 127.69(19)
C11 C12 O13 116.1(2)
C11 C12 C7 126.1(2)
O13 C12 C7 117.7(2)
C1 C14 O13 115.9(2)
C1 C14 C5 125.7(2)
O13 C14 C5 118.4(2)
C22 C17 C18 119.6(2)
C22 C17 Sn1 121.66(18)
C18 C17 Sn1 118.67(16)
C19 C18 C17 118.9(2)
C19 C18 C23 117.9(2)
C17 C18 C23 123.1(2)
C20 C19 C18 121.2(2)
C21 C20 C19 119.6(2)
C20 C21 C22 121.2(2)
C21 C22 C17 119.3(2)
C21 C22 C32 118.1(2)
C17 C22 C32 122.5(2)
C24 C23 C28 119.3(2)
C24 C23 C18 119.8(2)
C28 C23 C18 120.9(2)
C25 C24 C23 118.9(2)
C25 C24 C29 117.8(2)
C23 C24 C29 123.1(2)
C26 C25 C24 122.4(2)
C25 C26 C27 117.7(2)
C25 C26 C30 121.1(2)
C27 C26 C30 121.1(3)
C26 C27 C28 122.2(3)
C27 C28 C23 119.5(2)
C27 C28 C31 118.8(2)
C23 C28 C31 121.7(2)
C33 C32 C37 120.1(2)
C33 C32 C22 120.0(2)
C37 C32 C22 119.8(2)
C34 C33 C32 118.6(2)
C34 C33 C38 120.3(2)
C32 C33 C38 121.1(2)
C35 C34 C33 122.0(2)
C36 C35 C34 118.2(2)
C36 C35 C39 120.9(2)
C34 C35 C39 121.0(2)
C35 C36 C37 122.1(2)
C36 C37 C32 118.8(2)
C36 C37 C40 120.2(2)
C32 C37 C40 120.9(2)
C46 C41 C42 118.4(2)
C46 C41 Sn2 120.32(16)
C42 C41 Sn2 120.66(18)
C43 C42 C41 119.8(2)
C43 C42 C47 116.3(2)
C41 C42 C47 123.9(2)
C44 C43 C42 121.4(2)
C43 C44 C45 119.3(2)
C44 C45 C46 121.0(2)
C45 C46 C41 120.0(2)
C45 C46 C56 114.9(2)
C41 C46 C56 124.9(2)
C52 C47 C48 119.3(2)
C52 C47 C42 120.4(2)
C48 C47 C42 119.6(2)
C49 C48 C47 119.1(2)
C49 C48 C53 120.3(2)
C47 C48 C53 120.6(2)
C48 C49 C50 122.5(3)
C51 C50 C49 117.5(3)
C51 C50 C54 120.8(3)
C49 C50 C54 121.7(3)
C50 C51 C52 122.5(2)
C51 C52 C47 119.1(2)
C51 C52 C55 119.3(2)
C47 C52 C55 121.5(2)
C61 C56 C57 120.0(2)
C61 C56 C46 118.2(2)
C57 C56 C46 121.5(2)
C58 C57 C56 118.8(2)
C58 C57 C62 119.9(2)
C56 C57 C62 121.3(2)
C59 C58 C57 122.0(2)
C58 C59 C60 118.4(2)
C58 C59 C63 120.0(2)
C60 C59 C63 121.6(2)
C59 C60 C61 121.6(2)
C56 C61 C60 119.2(2)
C56 C61 C64 120.6(2)
C60 C61 C64 120.2(2)
C101 C100 Sn2 113.33(18)
C100 C101 C102 122.7(2)
C100 C101 Sn1 108.58(17)
C102 C101 Sn1 128.10(17)
C107 C102 C103 118.2(2)
C107 C102 C101 121.0(2)
C103 C102 C101 120.7(2)
C104 C103 C102 120.8(2)
C103 C104 C105 120.2(3)
C106 C105 C104 119.6(2)
C105 C106 C107 120.1(3)
C106 C107 C102 121.0(3)

loop_
_geom_bond_atom_site_label_1
_geom_bond_atom_site_label_2
_geom_bond_distance
Sn1 C1 2.182(2)
Sn1 C17 2.184(2)
Sn1 C101 2.188(2)
Sn1 Sn2 2.8965(2)
Sn2 C100 2.159(2)
Sn2 C41 2.184(2)
Sn2 C11 2.185(2)
O13 C14 1.389(3)
O13 C12 1.390(3)
C1 C14 1.385(3)
C1 C2 1.395(3)
C2 C3 1.391(3)
C3 C4 1.395(3)
C4 C5 1.389(3)
C5 C14 1.392(3)
C5 C6 1.532(3)
C6 C16 1.531(3)
C6 C7 1.532(3)
C6 C15 1.540(3)
C7 C8 1.396(3)
C7 C12 1.398(3)
C8 C9 1.389(4)
C9 C10 1.393(3)
C10 C11 1.399(3)
C11 C12 1.378(3)
C17 C22 1.406(3)
C17 C18 1.410(3)
C18 C19 1.403(3)
C18 C23 1.493(3)
C19 C20 1.383(3)
C20 C21 1.374(4)
C21 C22 1.400(3)
C22 C32 1.493(3)
C23 C24 1.408(3)
C23 C28 1.408(3)
C24 C25 1.400(3)
C24 C29 1.512(4)
C25 C26 1.385(4)
C26 C27 1.388(4)
C26 C30 1.517(3)
C27 C28 1.390(3)
C28 C31 1.507(3)
C32 C33 1.399(3)
C32 C37 1.405(3)
C33 C34 1.393(4)
C33 C38 1.514(3)
C34 C35 1.389(4)
C35 C36 1.376(4)
C35 C39 1.510(4)
C36 C37 1.391(4)
C37 C40 1.505(4)
C41 C46 1.405(3)
C41 C42 1.414(3)
C42 C43 1.398(3)
C42 C47 1.490(3)
C43 C44 1.377(4)
C44 C45 1.379(3)
C45 C46 1.404(3)
C46 C56 1.509(3)
C47 C52 1.404(3)
C47 C48 1.411(3)
C48 C49 1.386(4)
C48 C53 1.511(4)
C49 C50 1.387(4)
C50 C51 1.387(4)
C50 C54 1.507(4)
C51 C52 1.388(4)
C52 C55 1.508(3)
C56 C61 1.397(3)
C56 C57 1.402(3)
C57 C58 1.397(3)
C57 C62 1.499(3)
C58 C59 1.382(4)
C59 C60 1.384(4)
C59 C63 1.512(3)
C60 C61 1.397(3)
C61 C64 1.504(3)
C100 C101 1.337(3)
C101 C102 1.484(3)
C102 C107 1.390(3)
C102 C103 1.395(3)
C103 C104 1.383(3)
C104 C105 1.388(4)
C105 C106 1.379(4)
C106 C107 1.388(3)
